data_4065789
loop_
_publ_author_name
'Debono, Nathalie'
'Labande, Agn\`es'
'Manoury, Eric'
'Daran, Jean-Claude'
'Poli, Rinaldo'

_publ_section_title
;
 Palladium Complexes of Planar Chiral Ferrocenyl Phosphine-NHC Ligands:
 New Catalysts for the Asymmetric Suzuki&#x2212;Miyaura Reaction
;
_journal_issue 8
_journal_name_full Organometallics
_journal_page_first 1879
_journal_paper_doi 10.1021/om100125k
_journal_volume 29
_journal_year 2010
_chemical_formula_moiety 'C38 H37 Fe N2 P Pd, B F4'
_chemical_formula_sum 'C38 H37 B F4 Fe N2 P Pd'
_chemical_formula_weight 801.73
_chemical_name_systematic
;
 ?
;
_space_group_IT_number 2
_symmetry_cell_setting triclinic
_symmetry_space_group_name_Hall '-P 1'
_symmetry_space_group_name_H-M 'P -1'
_atom_sites_solution_hydrogens geom
_atom_sites_solution_primary direct
_atom_sites_solution_secondary difmap
_audit_creation_method SHELXL-97
_cell_angle_alpha 99.552(3)
_cell_angle_beta 100.366(3)
_cell_angle_gamma 114.617(4)
_cell_formula_units_Z 2
_cell_length_a 11.6933(5)
_cell_length_b 12.4778(5)
_cell_length_c 13.7751(5)
_cell_measurement_reflns_used 10520
_cell_measurement_temperature 180(2)
_cell_measurement_theta_max 32.2
_cell_measurement_theta_min 2.7
_cell_volume 1730.94(14)
_computing_cell_refinement 'CrysAlis RED (Oxford Diffraction, 2008)'
_computing_data_collection 'CrysAlis CCD (Oxford Diffraction, 2008)'
_computing_data_reduction 'CrysAlis RED'
_computing_molecular_graphics 'ORTEPIII (Burnett & Johnson, 1996); ORTEP-3 for Windows (Farrugia, 1997)'
_computing_publication_material SHELXL-97
_computing_structure_refinement 'SHELXL-97 (Sheldrick, 2008)'
_computing_structure_solution 'SIR-97 (Altomare et al., 1999)'
_diffrn_ambient_temperature 180(2)
_diffrn_detector_area_resol_mean 8.2632
_diffrn_measured_fraction_theta_full 0.986
_diffrn_measured_fraction_theta_max 0.985
_diffrn_measurement_device_type 'Oxford-Diffraction XCALIBUR'
_diffrn_measurement_method '\w and \f'
_diffrn_radiation_monochromator graphite
_diffrn_radiation_source 'fine-focus sealed tube'
_diffrn_radiation_type MoK\a
_diffrn_radiation_wavelength 0.71073
_diffrn_reflns_av_R_equivalents 0.0335
_diffrn_reflns_av_sigmaI/netI 0.0499
_diffrn_reflns_limit_h_max 10
_diffrn_reflns_limit_h_min -16
_diffrn_reflns_limit_k_max 17
_diffrn_reflns_limit_k_min -17
_diffrn_reflns_limit_l_max 19
_diffrn_reflns_limit_l_min -19
_diffrn_reflns_number 17722
_diffrn_reflns_theta_full 30.00
_diffrn_reflns_theta_max 30.03
_diffrn_reflns_theta_min 2.74
_exptl_absorpt_coefficient_mu 1.037
_exptl_absorpt_correction_T_max 1.00000
_exptl_absorpt_correction_T_min 0.84450
_exptl_absorpt_correction_type multi-scan
_exptl_absorpt_process_details
;
Empirical absorption correction using spherical harmonics,
implemented in SCALE3 ABSPACK scaling algorithm 
(Oxford Diffraction 2008).
;
_exptl_crystal_colour orange
_exptl_crystal_density_diffrn 1.538
_exptl_crystal_density_method 'not measured'
_exptl_crystal_description flattened
_exptl_crystal_F_000 814
_exptl_crystal_size_max 0.395
_exptl_crystal_size_mid 0.230
_exptl_crystal_size_min 0.088
_refine_diff_density_max 2.175
_refine_diff_density_min -2.006
_refine_diff_density_rms 0.109
_refine_ls_extinction_method none
_refine_ls_goodness_of_fit_ref 1.037
_refine_ls_hydrogen_treatment constr
_refine_ls_matrix_type full
_refine_ls_number_parameters 430
_refine_ls_number_reflns 9980
_refine_ls_number_restraints 64
_refine_ls_restrained_S_all 1.075
_refine_ls_R_factor_all 0.0607
_refine_ls_R_factor_gt 0.0420
_refine_ls_shift/su_max 0.001
_refine_ls_shift/su_mean 0.000
_refine_ls_structure_factor_coef Fsqd
_refine_ls_weighting_details 'calc w=1/[\s^2^(Fo^2^)+(0.0647P)^2^+0.9116P] where P=(Fo^2^+2Fc^2^)/3'
_refine_ls_weighting_scheme calc
_refine_ls_wR_factor_gt 0.1080
_refine_ls_wR_factor_ref 0.1153
_reflns_number_gt 7800
_reflns_number_total 9980
_reflns_threshold_expression I>2\s(I)
_cod_data_source_file om100125k_si_002.cif
_cod_data_source_block 3b
_cod_database_code 4065789

loop_
_symmetry_equiv_pos_as_xyz
'x, y, z'
'-x, -y, -z'

loop_
_atom_site_label
_atom_site_type_symbol
_atom_site_fract_x
_atom_site_fract_y
_atom_site_fract_z
_atom_site_U_iso_or_equiv
_atom_site_adp_type
_atom_site_occupancy
_atom_site_symmetry_multiplicity
_atom_site_calc_flag
_atom_site_refinement_flags
_atom_site_disorder_assembly
_atom_site_disorder_group
Pd1 Pd 0.06875(2) 0.033436(19) 0.788275(16) 0.01757(7) Uani 1 1 d . . .
Fe1 Fe 0.21401(4) 0.36296(4) 0.58652(3) 0.02038(10) Uani 1 1 d . . .
P1 P 0.10452(7) 0.22811(6) 0.78015(5) 0.01742(14) Uani 1 1 d . . .
N1 N 0.3014(2) -0.0238(2) 0.77940(19) 0.0220(5) Uani 1 1 d . . .
N2 N 0.2627(3) 0.0562(2) 0.66065(19) 0.0215(5) Uani 1 1 d . . .
C1 C 0.2254(3) 0.3088(3) 0.7190(2) 0.0195(5) Uani 1 1 d . . .
C2 C 0.2715(3) 0.2516(3) 0.6467(2) 0.0209(5) Uani 1 1 d . . .
C3 C 0.3792(3) 0.3456(3) 0.6279(2) 0.0262(6) Uani 1 1 d . . .
H3 H 0.4299 0.3335 0.5846 0.031 Uiso 1 1 calc R . .
C4 C 0.3986(3) 0.4602(3) 0.6844(2) 0.0273(6) Uani 1 1 d . . .
H4 H 0.4635 0.5381 0.6848 0.033 Uiso 1 1 calc R . .
C5 C 0.3046(3) 0.4388(3) 0.7402(2) 0.0244(6) Uani 1 1 d . . .
H5 H 0.2953 0.5000 0.7842 0.029 Uiso 1 1 calc R . .
C6 C 0.0970(4) 0.2638(3) 0.4418(2) 0.0343(8) Uani 1 1 d . . .
H6 H 0.0775 0.1824 0.4095 0.041 Uiso 1 1 calc R . .
C7 C 0.2036(4) 0.3715(4) 0.4397(3) 0.0404(9) Uani 1 1 d . . .
H7 H 0.2689 0.3755 0.4061 0.048 Uiso 1 1 calc R . .
C8 C 0.1958(4) 0.4718(4) 0.4964(3) 0.0447(10) Uani 1 1 d . . .
H8 H 0.2547 0.5558 0.5073 0.054 Uiso 1 1 calc R . .
C9 C 0.0864(4) 0.4265(4) 0.5337(3) 0.0411(9) Uani 1 1 d . . .
H9 H 0.0581 0.4741 0.5748 0.049 Uiso 1 1 calc R . .
C10 C 0.0257(4) 0.2981(4) 0.4997(3) 0.0364(8) Uani 1 1 d . . .
H10 H -0.0511 0.2439 0.5138 0.044 Uiso 1 1 calc R . .
C11 C 0.2199(3) 0.0204(3) 0.7401(2) 0.0196(5) Uani 1 1 d . . .
C12 C 0.3682(3) 0.0362(3) 0.6504(3) 0.0286(7) Uani 1 1 d . . .
H12 H 0.4143 0.0543 0.6003 0.034 Uiso 1 1 calc R . .
C13 C 0.3925(3) -0.0141(3) 0.7257(3) 0.0295(7) Uani 1 1 d . . .
H13 H 0.4595 -0.0383 0.7392 0.035 Uiso 1 1 calc R . .
C21 C 0.2109(3) 0.1175(3) 0.5974(2) 0.0223(6) Uani 1 1 d . . .
H21A H 0.1149 0.0814 0.5860 0.027 Uiso 1 1 calc R . .
H21B H 0.2283 0.1041 0.5298 0.027 Uiso 1 1 calc R . .
C31 C -0.0825(4) 0.0123(3) 0.8636(3) 0.0355(8) Uani 1 1 d D . .
H31A H -0.0544 0.0367 0.9395 0.043 Uiso 1 1 calc RD . .
H31B H -0.1483 0.0372 0.8344 0.043 Uiso 1 1 calc RD . .
C32 C -0.1019(4) -0.1038(3) 0.8156(3) 0.0347(7) Uani 1 1 d . . .
H32 H -0.1844 -0.1614 0.7692 0.042 Uiso 1 1 calc R . .
C33 C -0.0021(3) -0.1352(3) 0.8350(3) 0.0289(7) Uani 1 1 d D . .
H33A H -0.0127 -0.2089 0.7864 0.035 Uiso 1 1 calc RD . .
H33B H 0.0352 -0.1287 0.9075 0.035 Uiso 1 1 calc RD . .
C111 C 0.1704(3) 0.3218(3) 0.9124(2) 0.0214(5) Uani 1 1 d . . .
C112 C 0.3020(3) 0.3704(3) 0.9623(3) 0.0294(7) Uani 1 1 d . . .
H112 H 0.3601 0.3625 0.9249 0.035 Uiso 1 1 calc R . .
C113 C 0.3505(4) 0.4305(4) 1.0660(3) 0.0399(9) Uani 1 1 d . . .
H113 H 0.4411 0.4629 1.0992 0.048 Uiso 1 1 calc R . .
C114 C 0.2671(4) 0.4430(4) 1.1207(3) 0.0411(9) Uani 1 1 d . . .
H114 H 0.3000 0.4845 1.1917 0.049 Uiso 1 1 calc R . .
C115 C 0.1361(4) 0.3952(4) 1.0720(3) 0.0389(8) Uani 1 1 d . . .
H115 H 0.0787 0.4046 1.1097 0.047 Uiso 1 1 calc R . .
C116 C 0.0869(3) 0.3339(3) 0.9695(2) 0.0299(7) Uani 1 1 d . . .
H116 H -0.0042 0.2996 0.9374 0.036 Uiso 1 1 calc R . .
C121 C -0.0369(3) 0.2486(3) 0.7295(2) 0.0198(5) Uani 1 1 d . . .
C122 C -0.0284(3) 0.3654(3) 0.7430(2) 0.0247(6) Uani 1 1 d . . .
H122 H 0.0502 0.4347 0.7844 0.030 Uiso 1 1 calc R . .
C123 C -0.1333(3) 0.3810(3) 0.6966(3) 0.0289(7) Uani 1 1 d . . .
H123 H -0.1265 0.4608 0.7059 0.035 Uiso 1 1 calc R . .
C124 C -0.2483(3) 0.2805(3) 0.6366(3) 0.0319(7) Uani 1 1 d . . .
H124 H -0.3200 0.2916 0.6042 0.038 Uiso 1 1 calc R . .
C125 C -0.2593(3) 0.1648(3) 0.6237(3) 0.0320(7) Uani 1 1 d . . .
H125 H -0.3387 0.0959 0.5832 0.038 Uiso 1 1 calc R . .
C126 C -0.1534(3) 0.1488(3) 0.6703(2) 0.0254(6) Uani 1 1 d . . .
H126 H -0.1612 0.0686 0.6614 0.030 Uiso 1 1 calc R . .
C211 C 0.2945(3) -0.0798(3) 0.8628(2) 0.0210(5) Uani 1 1 d . . .
C212 C 0.3334(3) -0.0080(3) 0.9628(2) 0.0232(6) Uani 1 1 d . . .
C213 C 0.3285(3) -0.0657(3) 1.0410(2) 0.0262(6) Uani 1 1 d . . .
H213 H 0.3547 -0.0180 1.1098 0.031 Uiso 1 1 calc R . .
C214 C 0.2865(3) -0.1905(3) 1.0220(3) 0.0292(7) Uani 1 1 d . . .
C215 C 0.2478(3) -0.2590(3) 0.9215(3) 0.0304(7) Uani 1 1 d . . .
C216 C 0.2512(3) -0.2060(3) 0.8399(2) 0.0272(6) Uani 1 1 d . . .
C217 C 0.3785(3) 0.1276(3) 0.9880(3) 0.0321(7) Uani 1 1 d . . .
H21C H 0.3022 0.1431 0.9796 0.048 Uiso 1 1 calc R . .
H21D H 0.4293 0.1625 0.9418 0.048 Uiso 1 1 calc R . .
H21E H 0.4334 0.1657 1.0590 0.048 Uiso 1 1 calc R . .
C218 C 0.2871(4) -0.2496(4) 1.1089(3) 0.0438(9) Uani 1 1 d . . .
H21F H 0.2246 -0.3368 1.0838 0.066 Uiso 1 1 calc R . .
H21G H 0.2620 -0.2101 1.1630 0.066 Uiso 1 1 calc R . .
H21H H 0.3751 -0.2401 1.1365 0.066 Uiso 1 1 calc R . .
C219 C 0.2062(4) -0.2833(3) 0.7318(3) 0.0424(9) Uani 1 1 d . . .
H21I H 0.1429 -0.2650 0.6901 0.064 Uiso 1 1 calc R . .
H21J H 0.1646 -0.3700 0.7306 0.064 Uiso 1 1 calc R . .
H21K H 0.2815 -0.2655 0.7039 0.064 Uiso 1 1 calc R . .
B1 B 0.5676(4) 0.8171(4) 0.6186(3) 0.0360(9) Uani 1 1 d D . .
F1 F 0.6929(3) 0.8454(3) 0.6056(3) 0.0583(4) Uani 0.76 1 d PD A 1
F2 F 0.5168(4) 0.8748(4) 0.5566(3) 0.0583(4) Uani 0.76 1 d PD A 1
F3 F 0.5791(4) 0.8598(4) 0.7177(3) 0.0583(4) Uani 0.76 1 d PD A 1
F4 F 0.4930(3) 0.6942(3) 0.5783(3) 0.0583(4) Uani 0.76 1 d PD A 1
F1A F 0.6077(10) 0.7289(9) 0.6279(8) 0.0583(4) Uani 0.24 1 d PD A 2
F2A F 0.4296(9) 0.7470(9) 0.6146(8) 0.0583(4) Uani 0.24 1 d PD A 2
F3A F 0.5672(11) 0.8608(10) 0.5373(7) 0.0583(4) Uani 0.24 1 d PD A 2
F4A F 0.6195(11) 0.9130(9) 0.7134(7) 0.0583(4) Uani 0.24 1 d PD A 2

loop_
_atom_site_aniso_label
_atom_site_aniso_U_11
_atom_site_aniso_U_22
_atom_site_aniso_U_33
_atom_site_aniso_U_23
_atom_site_aniso_U_13
_atom_site_aniso_U_12
Pd1 0.01912(11) 0.01944(10) 0.01788(11) 0.00765(8) 0.00683(8) 0.01066(8)
Fe1 0.0241(2) 0.0208(2) 0.01824(19) 0.00904(16) 0.00386(16) 0.01161(17)
P1 0.0184(3) 0.0187(3) 0.0173(3) 0.0054(3) 0.0050(3) 0.0103(3)
N1 0.0262(13) 0.0260(12) 0.0234(12) 0.0112(10) 0.0096(10) 0.0182(11)
N2 0.0285(13) 0.0257(12) 0.0206(11) 0.0099(10) 0.0110(10) 0.0190(11)
C1 0.0206(13) 0.0212(13) 0.0180(12) 0.0077(10) 0.0032(10) 0.0108(11)
C2 0.0241(14) 0.0260(14) 0.0187(13) 0.0102(11) 0.0059(11) 0.0155(12)
C3 0.0235(14) 0.0361(16) 0.0247(14) 0.0166(13) 0.0095(12) 0.0150(13)
C4 0.0240(15) 0.0264(15) 0.0247(14) 0.0120(12) 0.0027(11) 0.0052(12)
C5 0.0274(15) 0.0194(13) 0.0222(14) 0.0062(11) 0.0016(11) 0.0087(12)
C6 0.047(2) 0.0334(17) 0.0201(15) 0.0023(13) -0.0016(14) 0.0222(16)
C7 0.041(2) 0.065(3) 0.0252(16) 0.0240(17) 0.0118(15) 0.0280(19)
C8 0.061(3) 0.0326(18) 0.0343(19) 0.0219(16) -0.0018(18) 0.0171(18)
C9 0.057(2) 0.055(2) 0.0268(17) 0.0120(16) 0.0027(16) 0.043(2)
C10 0.0291(17) 0.052(2) 0.0231(15) 0.0140(15) -0.0015(13) 0.0163(16)
C11 0.0233(14) 0.0213(13) 0.0189(12) 0.0077(10) 0.0066(11) 0.0134(11)
C12 0.0342(17) 0.0385(17) 0.0304(16) 0.0181(14) 0.0189(14) 0.0253(15)
C13 0.0322(17) 0.0409(18) 0.0303(16) 0.0142(14) 0.0152(13) 0.0262(15)
C21 0.0289(15) 0.0261(14) 0.0188(13) 0.0098(11) 0.0083(11) 0.0168(12)
C31 0.0356(18) 0.0397(19) 0.044(2) 0.0186(16) 0.0266(16) 0.0205(16)
C32 0.0307(17) 0.0357(18) 0.0410(19) 0.0204(15) 0.0162(15) 0.0120(14)
C33 0.0363(18) 0.0266(15) 0.0291(16) 0.0175(13) 0.0141(14) 0.0135(13)
C111 0.0272(14) 0.0196(13) 0.0173(12) 0.0062(10) 0.0051(11) 0.0106(11)
C112 0.0271(16) 0.0328(16) 0.0263(15) 0.0094(13) 0.0041(12) 0.0128(13)
C113 0.0338(19) 0.041(2) 0.0287(17) 0.0058(15) -0.0058(14) 0.0095(16)
C114 0.053(2) 0.0363(19) 0.0215(16) 0.0037(14) 0.0033(15) 0.0132(17)
C115 0.049(2) 0.041(2) 0.0280(17) 0.0060(15) 0.0147(16) 0.0218(18)
C116 0.0300(17) 0.0328(17) 0.0261(15) 0.0040(13) 0.0069(13) 0.0154(14)
C121 0.0214(13) 0.0216(13) 0.0196(13) 0.0064(10) 0.0054(11) 0.0126(11)
C122 0.0260(15) 0.0230(14) 0.0250(14) 0.0066(11) 0.0046(12) 0.0119(12)
C123 0.0351(17) 0.0317(16) 0.0326(16) 0.0145(13) 0.0117(14) 0.0239(14)
C124 0.0272(16) 0.047(2) 0.0298(16) 0.0165(15) 0.0060(13) 0.0237(15)
C125 0.0226(15) 0.0377(18) 0.0291(16) 0.0039(14) -0.0007(12) 0.0129(14)
C126 0.0225(14) 0.0251(14) 0.0258(15) 0.0028(12) 0.0037(12) 0.0110(12)
C211 0.0237(14) 0.0270(14) 0.0206(13) 0.0103(11) 0.0069(11) 0.0176(12)
C212 0.0208(13) 0.0276(14) 0.0248(14) 0.0074(12) 0.0055(11) 0.0147(12)
C213 0.0234(14) 0.0391(17) 0.0207(14) 0.0086(12) 0.0061(11) 0.0184(13)
C214 0.0268(16) 0.0417(18) 0.0288(16) 0.0177(14) 0.0115(13) 0.0200(14)
C215 0.0349(18) 0.0284(16) 0.0340(17) 0.0152(13) 0.0081(14) 0.0182(14)
C216 0.0349(17) 0.0275(15) 0.0254(15) 0.0086(12) 0.0061(13) 0.0203(14)
C217 0.0351(18) 0.0264(15) 0.0329(17) 0.0032(13) 0.0067(14) 0.0152(14)
C218 0.048(2) 0.061(3) 0.039(2) 0.0319(19) 0.0179(17) 0.030(2)
C219 0.064(3) 0.0313(18) 0.0291(17) 0.0012(14) 0.0015(17) 0.0265(18)
B1 0.038(2) 0.035(2) 0.036(2) 0.0071(17) 0.0091(17) 0.0189(18)
F1 0.0559(11) 0.0722(12) 0.0543(10) 0.0163(9) 0.0201(8) 0.0347(10)
F2 0.0559(11) 0.0722(12) 0.0543(10) 0.0163(9) 0.0201(8) 0.0347(10)
F3 0.0559(11) 0.0722(12) 0.0543(10) 0.0163(9) 0.0201(8) 0.0347(10)
F4 0.0559(11) 0.0722(12) 0.0543(10) 0.0163(9) 0.0201(8) 0.0347(10)
F1A 0.0559(11) 0.0722(12) 0.0543(10) 0.0163(9) 0.0201(8) 0.0347(10)
F2A 0.0559(11) 0.0722(12) 0.0543(10) 0.0163(9) 0.0201(8) 0.0347(10)
F3A 0.0559(11) 0.0722(12) 0.0543(10) 0.0163(9) 0.0201(8) 0.0347(10)
F4A 0.0559(11) 0.0722(12) 0.0543(10) 0.0163(9) 0.0201(8) 0.0347(10)

loop_
_atom_type_symbol
_atom_type_description
_atom_type_scat_dispersion_real
_atom_type_scat_dispersion_imag
_atom_type_scat_source
C C 0.0033 0.0016 'International Tables Vol C Tables 4.2.6.8 and 6.1.1.4'
H H 0.0000 0.0000 'International Tables Vol C Tables 4.2.6.8 and 6.1.1.4'
N N 0.0061 0.0033 'International Tables Vol C Tables 4.2.6.8 and 6.1.1.4'
F F 0.0171 0.0103 'International Tables Vol C Tables 4.2.6.8 and 6.1.1.4'
P P 0.1023 0.0942 'International Tables Vol C Tables 4.2.6.8 and 6.1.1.4'
Fe Fe 0.3463 0.8444 'International Tables Vol C Tables 4.2.6.8 and 6.1.1.4'
Pd Pd -0.9988 1.0072 'International Tables Vol C Tables 4.2.6.8 and 6.1.1.4'
B B 0.0013 0.0007 'International Tables Vol C Tables 4.2.6.8 and 6.1.1.4'

loop_
_geom_angle_atom_site_label_1
_geom_angle_atom_site_label_2
_geom_angle_atom_site_label_3
_geom_angle
C11 Pd1 C31 163.49(13)
C11 Pd1 C32 130.83(13)
C31 Pd1 C32 37.64(14)
C11 Pd1 C33 97.39(12)
C31 Pd1 C33 67.40(13)
C32 Pd1 C33 36.96(13)
C11 Pd1 P1 102.06(8)
C31 Pd1 P1 92.28(10)
C32 Pd1 P1 126.36(10)
C33 Pd1 P1 158.97(9)
C2 Fe1 C3 41.25(12)
C2 Fe1 C7 123.13(15)
C3 Fe1 C7 102.31(14)
C2 Fe1 C8 160.74(16)
C3 Fe1 C8 123.05(16)
C7 Fe1 C8 40.57(17)
C2 Fe1 C6 106.19(13)
C3 Fe1 C6 115.23(14)
C7 Fe1 C6 40.58(16)
C8 Fe1 C6 67.90(15)
C2 Fe1 C9 156.51(16)
C3 Fe1 C9 162.23(16)
C7 Fe1 C9 67.81(16)
C8 Fe1 C9 40.06(17)
C6 Fe1 C9 67.55(15)
C2 Fe1 C4 69.28(12)
C3 Fe1 C4 40.67(13)
C7 Fe1 C4 114.17(15)
C8 Fe1 C4 105.62(15)
C6 Fe1 C4 148.43(15)
C9 Fe1 C4 128.25(15)
C2 Fe1 C10 120.56(14)
C3 Fe1 C10 151.40(15)
C7 Fe1 C10 67.62(15)
C8 Fe1 C10 67.47(16)
C6 Fe1 C10 39.86(15)
C9 Fe1 C10 40.20(16)
C4 Fe1 C10 167.90(15)
C2 Fe1 C5 69.44(12)
C3 Fe1 C5 68.42(13)
C7 Fe1 C5 150.04(15)
C8 Fe1 C5 119.44(14)
C6 Fe1 C5 169.28(14)
C9 Fe1 C5 112.33(14)
C4 Fe1 C5 40.41(13)
C10 Fe1 C5 133.19(14)
C2 Fe1 C1 41.51(11)
C3 Fe1 C1 69.08(12)
C7 Fe1 C1 163.74(15)
C8 Fe1 C1 155.65(15)
C6 Fe1 C1 129.32(14)
C9 Fe1 C1 124.00(14)
C4 Fe1 C1 68.86(12)
C10 Fe1 C1 113.04(13)
C5 Fe1 C1 41.13(11)
C1 P1 C121 105.47(13)
C1 P1 C111 103.55(14)
C121 P1 C111 104.47(13)
C1 P1 Pd1 118.29(9)
C121 P1 Pd1 117.60(10)
C111 P1 Pd1 105.72(9)
C11 N1 C13 111.5(2)
C11 N1 C211 126.6(2)
C13 N1 C211 121.8(2)
C11 N2 C12 112.2(2)
C11 N2 C21 124.2(2)
C12 N2 C21 123.4(2)
C2 C1 C5 106.8(3)
C2 C1 P1 124.8(2)
C5 C1 P1 128.0(2)
C2 C1 Fe1 67.63(15)
C5 C1 Fe1 69.34(16)
P1 C1 Fe1 133.27(15)
C3 C2 C1 107.8(3)
C3 C2 C21 127.0(3)
C1 C2 C21 125.1(3)
C3 C2 Fe1 70.03(17)
C1 C2 Fe1 70.86(16)
C21 C2 Fe1 122.4(2)
C4 C3 C2 108.7(3)
C4 C3 Fe1 70.42(18)
C2 C3 Fe1 68.72(16)
C5 C4 C3 108.2(3)
C5 C4 Fe1 69.93(18)
C3 C4 Fe1 68.92(18)
C4 C5 C1 108.5(3)
C4 C5 Fe1 69.66(18)
C1 C5 Fe1 69.54(16)
C10 C6 C7 107.9(3)
C10 C6 Fe1 70.24(19)
C7 C6 Fe1 69.2(2)
C8 C7 C6 107.7(3)
C8 C7 Fe1 70.0(2)
C6 C7 Fe1 70.22(19)
C9 C8 C7 108.1(3)
C9 C8 Fe1 70.3(2)
C7 C8 Fe1 69.4(2)
C8 C9 C10 107.9(3)
C8 C9 Fe1 69.7(2)
C10 C9 Fe1 70.0(2)
C6 C10 C9 108.4(4)
C6 C10 Fe1 69.9(2)
C9 C10 Fe1 69.8(2)
N2 C11 N1 103.4(2)
N2 C11 Pd1 127.1(2)
N1 C11 Pd1 129.5(2)
C13 C12 N2 106.2(3)
C12 C13 N1 106.7(3)
N2 C21 C2 111.5(2)
C32 C31 Pd1 71.69(19)
C33 C32 C31 120.2(3)
C33 C32 Pd1 71.75(19)
C31 C32 Pd1 70.67(19)
C32 C33 Pd1 71.29(19)
C112 C111 C116 118.2(3)
C112 C111 P1 120.7(2)
C116 C111 P1 120.7(2)
C111 C112 C113 121.1(3)
C114 C113 C112 119.9(3)
C115 C114 C113 119.6(3)
C114 C115 C116 120.8(4)
C115 C116 C111 120.4(3)
C126 C121 C122 118.7(3)
C126 C121 P1 120.3(2)
C122 C121 P1 120.9(2)
C123 C122 C121 120.5(3)
C122 C123 C124 120.1(3)
C125 C124 C123 120.2(3)
C124 C125 C126 119.8(3)
C121 C126 C125 120.7(3)
C212 C211 C216 122.0(3)
C212 C211 N1 119.9(3)
C216 C211 N1 118.0(3)
C213 C212 C211 117.8(3)
C213 C212 C217 119.8(3)
C211 C212 C217 122.4(3)
C214 C213 C212 122.2(3)
C215 C214 C213 118.4(3)
C215 C214 C218 120.8(3)
C213 C214 C218 120.8(3)
C214 C215 C216 122.0(3)
C215 C216 C211 117.6(3)
C215 C216 C219 120.6(3)
C211 C216 C219 121.7(3)
F3A B1 F3 135.4(6)
F3A B1 F4 103.7(6)
F3 B1 F4 115.6(4)
F3A B1 F1A 122.2(7)
F3 B1 F1A 98.4(5)
F4 B1 F1A 53.9(5)
F3A B1 F2 32.1(4)
F3 B1 F2 111.5(4)
F4 B1 F2 107.5(3)
F1A B1 F2 149.9(5)
F3A B1 F1 76.6(5)
F3 B1 F1 109.2(3)
F4 B1 F1 106.6(3)
F1A B1 F1 65.0(5)
F2 B1 F1 105.8(3)
F3A B1 F4A 112.1(7)
F3 B1 F4A 26.8(4)
F4 B1 F4A 142.4(6)
F1A B1 F4A 111.5(6)
F2 B1 F4A 97.1(5)
F1 B1 F4A 93.0(5)
F3A B1 F2A 105.7(6)
F3 B1 F2A 82.7(5)
F4 B1 F2A 54.2(4)
F1A B1 F2A 99.1(6)
F2 B1 F2A 82.4(5)
F1 B1 F2A 160.8(5)
F4A B1 F2A 103.3(6)

loop_
_geom_bond_atom_site_label_1
_geom_bond_atom_site_label_2
_geom_bond_distance
Pd1 C11 2.053(3)
Pd1 C31 2.153(3)
Pd1 C32 2.166(3)
Pd1 C33 2.172(3)
Pd1 P1 2.3128(7)
Fe1 C2 2.007(3)
Fe1 C3 2.024(3)
Fe1 C7 2.027(3)
Fe1 C8 2.034(3)
Fe1 C6 2.041(3)
Fe1 C9 2.042(3)
Fe1 C4 2.044(3)
Fe1 C10 2.045(3)
Fe1 C5 2.047(3)
Fe1 C1 2.050(3)
P1 C1 1.801(3)
P1 C121 1.812(3)
P1 C111 1.821(3)
N1 C11 1.362(3)
N1 C13 1.380(4)
N1 C211 1.438(4)
N2 C11 1.350(4)
N2 C12 1.382(4)
N2 C21 1.459(4)
C1 C2 1.438(4)
C1 C5 1.439(4)
C2 C3 1.420(4)
C2 C21 1.492(4)
C3 C4 1.414(5)
C4 C5 1.413(5)
C6 C10 1.393(5)
C6 C7 1.411(5)
C7 C8 1.408(6)
C8 C9 1.396(6)
C9 C10 1.405(6)
C12 C13 1.345(4)
C31 C32 1.394(5)
C32 C33 1.375(5)
C111 C112 1.383(4)
C111 C116 1.397(4)
C112 C113 1.386(5)
C113 C114 1.377(6)
C114 C115 1.375(6)
C115 C116 1.376(5)
C121 C126 1.386(4)
C121 C122 1.397(4)
C122 C123 1.382(4)
C123 C124 1.384(5)
C124 C125 1.373(5)
C125 C126 1.396(4)
C211 C212 1.391(4)
C211 C216 1.395(4)
C212 C213 1.387(4)
C212 C217 1.503(4)
C213 C214 1.384(5)
C214 C215 1.382(5)
C214 C218 1.507(5)
C215 C216 1.394(4)
C216 C219 1.498(5)
B1 F3A 1.325(9)
B1 F3 1.341(5)
B1 F4 1.360(5)
B1 F1A 1.380(9)
B1 F2 1.407(5)
B1 F1 1.410(5)
B1 F4A 1.447(9)
B1 F2A 1.466(9)
